data_4103737
loop_
_publ_author_name
'Kenneth E. Maly'
'Thierry Maris'
'James D. Wuest'

_publ_section_title
;
 Engineering Hydrogen-Bonded Molecular Crystals Built from Derivatives of
 Hexaphenylbenzene and Related Compounds
;
_journal_name_full 'J. Am. Chem. Soc.'
_journal_page_first 4306
_journal_page_last 4322
_journal_paper_doi 10.1021/ja067571x
_journal_volume 129
_journal_year 2007
_chemical_compound_source 'Synthesized by the authors. See text'
_chemical_formula_moiety 'C60 H48 N30, 7(C4 H8 O), 9(C2 H6 O S), 3(H2 O)'
_chemical_formula_sum 'C106 H164 N30 O19 S9'
_chemical_formula_weight 2451.21
_chemical_name_systematic
; 
 ? 
;
_space_group_IT_number 2
_symmetry_cell_setting triclinic
_symmetry_space_group_name_Hall '-P 1'
_symmetry_space_group_name_H-M 'P -1'
_atom_sites_solution_hydrogens geom
_atom_sites_solution_primary direct
_atom_sites_solution_secondary difmap
_audit_creation_method SHELXL-97
_cell_angle_alpha 98.400(6)
_cell_angle_beta 110.518(5)
_cell_angle_gamma 103.475(6)
_cell_formula_units_Z 2
_cell_length_a 17.770(2)
_cell_length_b 21.235(3)
_cell_length_c 21.691(2)
_cell_measurement_reflns_used 6587
_cell_measurement_temperature 100(2)
_cell_measurement_theta_max 72.37
_cell_measurement_theta_min 2.27
_cell_volume 7217.9(15)
_computing_cell_refinement 'SMART (Bruker, 1999)'
_computing_data_collection 'SMART (Bruker, 1999)'
_computing_data_reduction 'SAINT (Bruker, 1999)'
_computing_molecular_graphics 'SHELXTL (Bruker, 1997)'
_computing_publication_material 'UdMX (local program)'
_computing_structure_refinement 'SHELXL97 (Sheldrick, 1997)'
_computing_structure_solution 'SHELXS97 (Sheldrick, 1997)'
_diffrn_ambient_temperature 100(2)
_diffrn_detector_area_resol_mean 5.5
_diffrn_measured_fraction_theta_full 0.977
_diffrn_measured_fraction_theta_max 0.977
_diffrn_measurement_device_type 'Bruker AXS Smart 4K/Platform'
_diffrn_measurement_method \w
_diffrn_radiation_monochromator graphite
_diffrn_radiation_source 'Rotating Anode'
_diffrn_radiation_type CuK\a
_diffrn_radiation_wavelength 1.54178
_diffrn_reflns_av_R_equivalents 0.061
_diffrn_reflns_av_sigmaI/netI 0.1256
_diffrn_reflns_limit_h_max 19
_diffrn_reflns_limit_h_min -20
_diffrn_reflns_limit_k_max 24
_diffrn_reflns_limit_k_min -24
_diffrn_reflns_limit_l_max 25
_diffrn_reflns_limit_l_min -25
_diffrn_reflns_number 55733
_diffrn_reflns_theta_full 65.00
_diffrn_reflns_theta_max 65.00
_diffrn_reflns_theta_min 2.21
_diffrn_standards_decay_% 0.00
_diffrn_standards_interval_time 1440
_diffrn_standards_number 5
_exptl_absorpt_coefficient_mu 1.810
_exptl_absorpt_correction_T_max 0.8800
_exptl_absorpt_correction_T_min 0.7300
_exptl_absorpt_correction_type multi-scan
_exptl_absorpt_process_details 'Sadabs (Sheldrick,1996)'
_exptl_crystal_colour Colourless
_exptl_crystal_density_diffrn 1.128
_exptl_crystal_density_method 'not measured'
_exptl_crystal_description block
_exptl_crystal_F_000 2612
_exptl_crystal_size_max 0.15
_exptl_crystal_size_mid 0.08
_exptl_crystal_size_min 0.06
_refine_diff_density_max 0.018
_refine_diff_density_min -0.049
_refine_diff_density_rms 0.033
_refine_ls_extinction_method none
_refine_ls_goodness_of_fit_ref 1.096
_refine_ls_hydrogen_treatment constr
_refine_ls_matrix_type full
_refine_ls_number_parameters 1398
_refine_ls_number_reflns 23987
_refine_ls_number_restraints 290
_refine_ls_restrained_S_all 1.112
_refine_ls_R_factor_all 0.1377
_refine_ls_R_factor_gt 0.1160
_refine_ls_shift/su_max 0.006
_refine_ls_shift/su_mean 0.003
_refine_ls_structure_factor_coef Fsqd
_refine_ls_weighting_details 'calc w=1/[\s^2^(Fo^2^)+(0.1235P)^2^] where P=(Fo^2^+2Fc^2^)/3'
_refine_ls_weighting_scheme calc
_refine_ls_wR_factor_gt 0.2902
_refine_ls_wR_factor_ref 0.2974
_reflns_number_gt 9075
_reflns_number_total 23987
_reflns_threshold_expression I>2\s(I)
_cod_data_source_file deposit.cif
_cod_data_source_block jiw817
_cod_original_cell_volume 7217.9(14)
_cod_original_sg_symbol_H-M P-1
_cod_database_code 4103737

loop_
_symmetry_equiv_pos_as_xyz
'x, y, z'
'-x, -y, -z'

loop_
_atom_site_label
_atom_site_type_symbol
_atom_site_fract_x
_atom_site_fract_y
_atom_site_fract_z
_atom_site_U_iso_or_equiv
_atom_site_adp_type
_atom_site_occupancy
_atom_site_symmetry_multiplicity
_atom_site_calc_flag
_atom_site_refinement_flags
_atom_site_disorder_assembly
_atom_site_disorder_group
C1 C 0.494597(9) 0.774661(3) 1.060280(7) 0.04282(14) Uani 1 1 d DU A 1
C2 C 0.564133(7) 0.754313(2) 1.060630(5) 0.03920(14) Uani 1 1 d DU A 1
C3 C 0.567197(9) 0.728754(3) 0.998551(7) 0.03626(13) Uani 1 1 d DU A 1
C4 C 0.50233(2) 0.723317(8) 0.936732(19) 0.04032(16) Uani 1 1 d DU A 1
C5 C 0.43278(2) 0.743801(8) 0.936709(19) 0.03840(15) Uani 1 1 d DU A 1
C6 C 0.42893(2) 0.769414(8) 0.998300(18) 0.04078(13) Uani 1 1 d DU A 1
C10 C 0.489714(3) 0.80181(3) 1.12674(3) 0.04413(14) Uani 1 1 d DU A 1
C11 C 0.493873(2) 0.86739(2) 1.14623(2) 0.04739(19) Uani 1 1 d DU A 1
H11 H 0.4996 0.8963 1.1175 0.057 Uiso 1 1 calc . B 1
C12 C 0.489794(3) 0.89191(3) 1.20694(3) 0.0549(2) Uani 1 1 d DU A 1
H12 H 0.4928 0.9375 1.2195 0.066 Uiso 1 1 calc . C 1
C13 C 0.480952(10) 0.84891(4) 1.25239(5) 0.05339(17) Uani 1 1 d DU A 1
C14 C 0.477225(10) 0.78388(5) 1.22913(4) 0.0583(2) Uani 1 1 d DU A 1
H14 H 0.4715 0.7538 1.2568 0.070 Uiso 1 1 calc . D 1
C15 C 0.481243(10) 0.76009(5) 1.16939(4) 0.0492(2) Uani 1 1 d DU A 1
H15 H 0.4783 0.7146 1.1564 0.059 Uiso 1 1 calc . E 1
C16 C 0.476449(3) 0.876670(8) 1.315023(14) 0.05452(18) Uani 1 1 d DU A 1
C17 C 0.492383(2) 0.959213(4) 1.396627(8) 0.0622(2) Uani 1 1 d DU A 1
C18 C 0.446420(2) 0.857408(4) 1.403411(8) 0.0566(2) Uani 1 1 d DU A 1
N10 N 0.448951(4) 0.830152(9) 1.344684(16) 0.06266(17) Uani 1 1 d DU A 1
N11 N 0.499419(4) 0.942244(9) 1.337978(16) 0.06419(19) Uani 1 1 d DU A 1
N12 N 0.467485(4) 0.922709(9) 1.433793(16) 0.06387(19) Uani 1 1 d DU A 1
N13 N 0.418347(4) 0.812646(9) 1.438693(16) 0.0781(2) Uani 1 1 d DU A 1
H13A H 0.4036 0.7692 1.4219 0.094 Uiso 1 1 calc . F 1
H13B H 0.4156 0.8282 1.4775 0.094 Uiso 1 1 calc . G 1
N14 N 0.514634(4) 1.026160(9) 1.424542(16) 0.0725(3) Uani 1 1 d DU A 1
H14A H 0.5113 1.0403 1.4634 0.087 Uiso 1 1 calc . H 1
H14B H 0.5323 1.0552 1.4037 0.087 Uiso 1 1 calc . I 1
C20 C 0.633497(3) 0.75971(3) 1.125093(3) 0.04731(16) Uani 1 1 d DU A 1
C21 C 0.650769(2) 0.70382(2) 1.145777(2) 0.0447(2) Uani 1 1 d DU A 1
H21 H 0.6168 0.6605 1.1176 0.054 Uiso 1 1 calc . J 1
C22 C 0.716552(3) 0.71005(3) 1.206682(3) 0.0450(2) Uani 1 1 d DU A 1
H22 H 0.7270 0.6710 1.2196 0.054 Uiso 1 1 calc . K 1
C23 C 0.767561(10) 0.77297(4) 1.249254(9) 0.04730(19) Uani 1 1 d DU A 1
C24 C 0.749652(10) 0.82724(4) 1.228186(9) 0.0434(2) Uani 1 1 d DU A 1
H24 H 0.7837 0.8704 1.2566 0.052 Uiso 1 1 calc . L 1
C25 C 0.685470(10) 0.82300(5) 1.168509(9) 0.0454(2) Uani 1 1 d DU A 1
H25 H 0.6759 0.8625 1.1563 0.054 Uiso 1 1 calc . M 1
C26 C 0.840461(4) 0.779755(7) 1.311033(3) 0.05171(18) Uani 1 1 d DU A 1
C27 C 0.911218(2) 0.737034(4) 1.392475(2) 0.0553(2) Uani 1 1 d DU A 1
C28 C 0.965663(2) 0.836535(4) 1.395433(2) 0.0563(2) Uani 1 1 d DU A 1
N20 N 0.842578(4) 0.729029(8) 1.335705(4) 0.05091(18) Uani 1 1 d DU A 1
N21 N 0.900979(4) 0.834857(8) 1.339386(4) 0.0576(2) Uani 1 1 d DU A 1
N22 N 0.974315(4) 0.788635(8) 1.424604(4) 0.0646(2) Uani 1 1 d DU A 1
N23 N 0.912363(4) 0.681436(8) 1.418370(4) 0.0772(3) Uani 1 1 d DU A 1
H23A H 0.9554 0.6833 1.4552 0.093 Uiso 1 1 calc . N 1
H23B H 0.8700 0.6442 1.3980 0.093 Uiso 1 1 calc . O 1
N24 N 1.027384(4) 0.896897(8) 1.422426(4) 0.0703(3) Uani 1 1 d DU A 1
H24A H 1.0724 0.9027 1.4594 0.084 Uiso 1 1 calc . P 1
H24B H 1.0221 0.9300 1.4029 0.084 Uiso 1 1 calc . Q 1
C30 C 0.640714(15) 0.704595(7) 0.998296(3) 0.03917(17) Uani 1 1 d DU A 1
C31 C 0.721955(11) 0.748131(5) 1.027619(2) 0.0394(2) Uani 1 1 d DU A 1
H31 H 0.7323 0.7941 1.0467 0.047 Uiso 1 1 calc . R 1
C32 C 0.788508(15) 0.723734(7) 1.028895(3) 0.0415(3) Uani 1 1 d DU A 1
H32 H 0.8442 0.7540 1.0491 0.050 Uiso 1 1 calc . S 1
C33 C 0.77733(4) 0.657309(18) 1.002031(7) 0.0485(3) Uani 1 1 d DU A 1
C34 C 0.69548(4) 0.613641(18) 0.972554(7) 0.0489(3) Uani 1 1 d DU A 1
H34 H 0.6848 0.5676 0.9535 0.059 Uiso 1 1 calc . T 1
C35 C 0.62992(4) 0.638427(18) 0.971534(7) 0.0468(3) Uani 1 1 d DU A 1
H35 H 0.5742 0.6082 0.9512 0.056 Uiso 1 1 calc . U 1
C36 C 0.848658(13) 0.632378(11) 1.006132(2) 0.0495(3) Uani 1 1 d DU A 1
C37 C 0.986250(7) 0.648022(6) 1.034744(1) 0.0541(3) Uani 1 1 d DU A 1
C38 C 0.899721(7) 0.545153(6) 0.997005(1) 0.0532(3) Uani 1 1 d DU A 1
N30 N 0.833140(15) 0.566750(13) 0.989339(3) 0.0592(3) Uani 1 1 d DU A 1
N31 N 0.925181(15) 0.675241(13) 1.029285(3) 0.0532(2) Uani 1 1 d DU A 1
N32 N 0.980051(15) 0.584148(13) 1.020059(3) 0.0629(3) Uani 1 1 d DU A 1
N33 N 0.885274(15) 0.478227(13) 0.980174(3) 0.0759(4) Uani 1 1 d DU A 1
H33A H 0.8335 0.4509 0.9649 0.091 Uiso 1 1 calc . V 1
H33B H 0.9277 0.4620 0.9845 0.091 Uiso 1 1 calc . W 1
N34 N 1.068741(15) 0.693228(13) 1.059503(3) 0.0761(4) Uani 1 1 d DU A 1
H34A H 1.1119 0.6780 1.0642 0.091 Uiso 1 1 calc . X 1
H34B H 1.0769 0.7366 1.0702 0.091 Uiso 1 1 calc . Y 1
C40 C 0.507339(5) 0.697268(3) 0.870548(8) 0.04433(16) Uani 1 1 d DU A 1
C41 C 0.567997(3) 0.733527(2) 0.851506(6) 0.04810(19) Uani 1 1 d DU A 1
H41 H 0.6070 0.7750 0.8808 0.058 Uiso 1 1 calc . Z 1
C42 C 0.571680(5) 0.710072(3) 0.791491(8) 0.04545(18) Uani 1 1 d DU A 1
H42 H 0.6134 0.7354 0.7793 0.055 Uiso 1 1 calc . A 1
C43 C 0.515685(13) 0.649677(10) 0.74734(2) 0.05051(16) Uani 1 1 d DU A 1
C44 C 0.455765(13) 0.613709(10) 0.76564(2) 0.04785(18) Uani 1 1 d DU A 1
H44 H 0.4170 0.5724 0.7359 0.057 Uiso 1 1 calc . B 1
C45 C 0.450939(13) 0.636566(10) 0.82639(2) 0.04830(19) Uani 1 1 d DU A 1
H45 H 0.4091 0.6110 0.8383 0.058 Uiso 1 1 calc . C 1
C46 C 0.523126(4) 0.625710(4) 0.683778(7) 0.04629(15) Uani 1 1 d DU A 1
C47 C 0.582474(2) 0.642953(2) 0.608840(4) 0.05672(17) Uani 1 1 d DU A 1
C48 C 0.491622(2) 0.546018(2) 0.593427(4) 0.05387(18) Uani 1 1 d DU A 1
N40 N 0.477051(5) 0.562960(5) 0.650883(8) 0.05854(16) Uani 1 1 d DU A 1
N41 N 0.576165(5) 0.667159(5) 0.664871(8) 0.05883(16) Uani 1 1 d DU A 1
N42 N 0.539666(5) 0.578617(5) 0.567150(8) 0.05990(16) Uani 1 1 d DU A 1
N43 N 0.444539(5) 0.480734(5) 0.557589(9) 0.0702(3) Uani 1 1 d DU A 1
H43A H 0.4481 0.4636 0.5196 0.084 Uiso 1 1 calc . D 1
H43B H 0.4111 0.4563 0.5728 0.084 Uiso 1 1 calc . E 1
N44 N 0.631057(5) 0.678589(5) 0.587334(9) 0.0725(2) Uani 1 1 d DU A 1
H44A H 0.6608 0.7201 0.6104 0.087 Uiso 1 1 calc . F 1
H44B H 0.6349 0.6618 0.5494 0.087 Uiso 1 1 calc . G 1
C50 C 0.364106(4) 0.739436(3) 0.871303(5) 0.04128(17) Uani 1 1 d DU A 1
C51 C 0.285435(3) 0.693990(2) 0.850222(4) 0.0408(2) Uani 1 1 d DU A 1
H51 H 0.2761 0.6670 0.8797 0.049 Uiso 1 1 calc . H 1
C52 C 0.218471(4) 0.684719(3) 0.788653(5) 0.04625(19) Uani 1 1 d DU A 1
H52 H 0.1654 0.6525 0.7768 0.055 Uiso 1 1 calc . I 1
C53 C 0.231067(13) 0.723280(10) 0.745561(15) 0.04775(18) Uani 1 1 d DU A 1
C54 C 0.311324(14) 0.770916(10) 0.765259(15) 0.0468(2) Uani 1 1 d DU A 1
H54 H 0.3207 0.7979 0.7358 0.056 Uiso 1 1 calc . J 1
C55 C 0.375834(13) 0.778385(10) 0.826685(15) 0.04372(19) Uani 1 1 d DU A 1
H55 H 0.4292 0.8105 0.8390 0.052 Uiso 1 1 calc . K 1
C56 C 0.165588(4) 0.713846(5) 0.677783(4) 0.04718(18) Uani 1 1 d DU A 1
C57 C 0.045410(2) 0.655006(3) 0.592845(2) 0.0578(2) Uani 1 1 d DU A 1
C58 C 0.110550(2) 0.748585(3) 0.590465(2) 0.0559(2) Uani 1 1 d DU A 1
N50 N 0.102932(4) 0.661098(6) 0.650827(5) 0.05946(19) Uani 1 1 d DU A 1
N51 N 0.171716(4) 0.761596(6) 0.647085(5) 0.0571(2) Uani 1 1 d DU A 1
N52 N 0.042764(4) 0.697921(6) 0.556211(5) 0.0607(2) Uani 1 1 d DU A 1
N53 N -0.023012(4) 0.594222(6) 0.565815(5) 0.0759(3) Uani 1 1 d DU A 1
H53A H -0.0239 0.5635 0.5889 0.091 Uiso 1 1 calc . L 1
H53B H -0.0643 0.5875 0.5260 0.091 Uiso 1 1 calc . M 1
N54 N 0.113664(4) 0.798185(6) 0.554886(5) 0.0696(3) Uani 1 1 d DU A 1
H54A H 0.1564 0.8354 0.5723 0.083 Uiso 1 1 calc . N 1
H54B H 0.0729 0.7923 0.5150 0.083 Uiso 1 1 calc . O 1
C60 C 0.355650(15) 0.793621(7) 0.998591(4) 0.04328(13) Uani 1 1 d DU A 1
C61 C 0.342109(11) 0.848229(5) 0.972167(3) 0.04451(15) Uani 1 1 d DU A 1
H61 H 0.3785 0.8689 0.9527 0.053 Uiso 1 1 calc . P 1
C62 C 0.277217(16) 0.872868(7) 0.973600(4) 0.04553(14) Uani 1 1 d DU A 1
H62 H 0.2690 0.9100 0.9555 0.055 Uiso 1 1 calc . Q 1
C63 C 0.22325(4) 0.841828(19) 1.002450(11) 0.04427(13) Uani 1 1 d DU A 1
C64 C 0.23617(4) 0.787388(19) 1.028927(11) 0.04432(15) Uani 1 1 d DU A 1
H64 H 0.2001 0.7664 1.0485 0.053 Uiso 1 1 calc . R 1
C65 C 0.30217(4) 0.764116(19) 1.026544(11) 0.04498(15) Uani 1 1 d DU A 1
H65 H 0.3107 0.7270 1.0446 0.054 Uiso 1 1 calc . S 1
C66 C 0.156475(15) 0.870937(13) 1.005852(4) 0.04833(14) Uani 1 1 d DU A 1
C67 C 0.097883(8) 0.947914(7) 0.998342(2) 0.05438(16) Uani 1 1 d DU A 1
C68 C 0.046090(8) 0.868901(7) 1.032241(2) 0.05632(15) Uani 1 1 d DU A 1
N60 N 0.154207(17) 0.927268(14) 0.990852(4) 0.05810(16) Uani 1 1 d DU A 1
N61 N 0.100977(17) 0.840115(14) 1.027361(4) 0.05532(14) Uani 1 1 d DU A 1
N62 N 0.037239(17) 0.925650(14) 1.018674(4) 0.06013(14) Uani 1 1 d DU A 1
N63 N 0.094091(17) 1.010150(15) 0.982078(4) 0.0720(3) Uani 1 1 d DU A 1
H63A H 0.1307 1.0315 0.9676 0.086 Uiso 1 1 calc . T 1
H63B H 0.0551 1.0272 0.9865 0.086 Uiso 1 1 calc . U 1
N64 N -0.012583(17) 0.837098(15) 1.054687(4) 0.07283(19) Uani 1 1 d DU A 1
H64A H -0.0116 0.7987 1.0651 0.087 Uiso 1 1 calc . V 1
H64B H -0.0509 0.8553 1.0586 0.087 Uiso 1 1 calc . W 1
O70 O 0.608531(13) 0.061038(18) 0.231081(10) 0.1194(4) Uiso 1 1 d DU X 1
C70 C 0.656281(13) 0.049576(13) 0.195136(11) 0.1103(6) Uiso 1 1 d DU X 1
H70A H 0.6933 0.0926 0.1956 0.132 Uiso 1 1 calc R X 1
H70B H 0.6191 0.0257 0.1473 0.132 Uiso 1 1 calc R X 1
C71 C 0.706711(14) 0.009601(13) 0.226719(10) 0.1080(6) Uiso 1 1 d DU X 1
H71A H 0.7662 0.0288 0.2334 0.130 Uiso 1 1 calc R X 1
H71B H 0.6849 -0.0368 0.1981 0.130 Uiso 1 1 calc R X 1
C72 C 0.700296(15) 0.010647(12) 0.291703(10) 0.1290(7) Uiso 1 1 d DU X 1
H72A H 0.7568 0.0239 0.3293 0.155 Uiso 1 1 calc R X 1
H72B H 0.6667 -0.0336 0.2919 0.155 Uiso 1 1 calc R X 1
C73 C 0.657005(16) 0.061339(12) 0.297136(11) 0.1072(6) Uiso 1 1 d DU X 1
H73A H 0.6207 0.0500 0.3222 0.129 Uiso 1 1 calc R X 1
H73B H 0.6987 0.1060 0.3215 0.129 Uiso 1 1 calc R X 1
O75 O 0.61483(4) 0.55187(5) 0.23080(4) 0.1185(4) Uiso 1 1 d DU Y 1
C76 C 0.63167(4) 0.58543(4) 0.29535(4) 0.1203(7) Uiso 1 1 d DU Y 1
H76A H 0.6884 0.6189 0.3149 0.144 Uiso 1 1 calc R Y 1
H76B H 0.6312 0.5536 0.3244 0.144 Uiso 1 1 calc R Y 1
C77 C 0.56878(4) 0.61848(4) 0.29382(4) 0.1282(7) Uiso 1 1 d DU Y 1
H77A H 0.5950 0.6676 0.3092 0.154 Uiso 1 1 calc R Y 1
H77B H 0.5405 0.6039 0.3237 0.154 Uiso 1 1 calc R Y 1
C78 C 0.50887(5) 0.59911(5) 0.22366(5) 0.1252(7) Uiso 1 1 d DU Y 1
H78A H 0.5159 0.6364 0.2015 0.150 Uiso 1 1 calc R Y 1
H78B H 0.4501 0.5847 0.2203 0.150 Uiso 1 1 calc R Y 1
C79 C 0.53041(5) 0.54289(5) 0.19297(5) 0.1169(6) Uiso 1 1 d DU Y 1
H79A H 0.4949 0.4999 0.1940 0.140 Uiso 1 1 calc R Y 1
H79B H 0.5207 0.5425 0.1451 0.140 Uiso 1 1 calc R Y 1
O95 O 0.31577(4) 0.49015(4) 0.90381(5) 0.1396(5) Uiso 1 1 d DU Z 1
C96 C 0.39886(5) 0.52565(5) 0.94333(5) 0.1323(7) Uiso 1 1 d DU Z 1
H96A H 0.4254 0.5462 0.9149 0.159 Uiso 1 1 calc R Z 1
H96B H 0.4295 0.4950 0.9625 0.159 Uiso 1 1 calc R Z 1
C97 C 0.40536(5) 0.57704(6) 0.99771(5) 0.1238(11) Uiso 0.6469(18) 1 d PDU Z 1
H97A H 0.4311 0.6219 0.9933 0.149 Uiso 1 1 calc R Z 1
H97B H 0.4403 0.5716 1.0423 0.149 Uiso 1 1 calc R Z 1
C98 C 0.31971(5) 0.56877(8) 0.99132(5) 0.1041(9) Uiso 0.6469(18) 1 d PDU Z 1
H98A H 0.3092 0.6125 0.9988 0.125 Uiso 1 1 calc R Z 1
H98B H 0.3069 0.5443 1.0238 0.125 Uiso 1 1 calc R Z 1
C99 C 0.26983(5) 0.52916(6) 0.92034(5) 0.2148(13) Uiso 1 1 d DU Z 1
H99A H 0.2146 0.5005 0.9158 0.258 Uiso 1 1 calc R Z 1
H99B H 0.2596 0.5592 0.8895 0.258 Uiso 1 1 calc R Z 1
C98B C 0.3844(3) 0.5638(2) 0.9587(2) 0.1075(17) Uiso 0.3531(18) 1 d PU Z 2
C97B C 0.4360(3) 0.5458(2) 1.0065(2) 0.1008(16) Uiso 0.3531(18) 1 d PU Z 2
O90 O 0.65323(5) 0.92280(5) 0.92704(4) 0.1110(5) Uiso 0.7309(12) 1 d PDU A 1
C90 C 0.58978(5) 0.95150(5) 0.90538(4) 0.1087(8) Uiso 0.7309(12) 1 d PDU A 1
H90A H 0.5509 0.9279 0.8578 0.130 Uiso 1 1 calc R A 1
H90B H 0.6143 0.9989 0.9068 0.130 Uiso 1 1 calc R A 1
C91 C 0.54422(5) 0.94760(5) 0.94822(4) 0.1086(6) Uiso 1 1 d DU A 1
H91A H 0.4864 0.9161 0.9231 0.130 Uiso 1 1 calc R A 1
H91B H 0.5402 0.9921 0.9650 0.130 Uiso 1 1 calc R A 1
C92 C 0.59156(4) 0.92400(6) 1.00417(4) 0.1169(6) Uiso 1 1 d DU A 1
H92A H 0.5603 0.8780 1.0020 0.140 Uiso 1 1 calc R A 1
H92B H 0.6036 0.9538 1.0484 0.140 Uiso 1 1 calc R A 1
C93 C 0.66990(4) 0.92557(7) 0.99488(4) 0.1087(6) Uiso 1 1 d DU A 1
H93A H 0.7153 0.9672 1.0241 0.130 Uiso 1 1 calc R A 1
H93B H 0.6883 0.8869 1.0073 0.130 Uiso 1 1 calc R A 1
O90B O 0.5715(2) 0.91367(19) 0.9575(2) 0.1020(13) Uiso 0.2691(12) 1 d PU A 2
C90B C 0.5681(3) 0.9598(3) 1.0159(3) 0.0890(18) Uiso 0.2691(12) 1 d PU A 2
O200 O 0.24678(5) 0.90073(4) 1.26880(4) 0.1834(6) Uiso 1 1 d DU B 1
C201 C 0.30534(5) 0.897020(12) 1.242766(10) 0.2174(13) Uiso 1 1 d DU B 1
H20A H 0.2978 0.8498 1.2228 0.261 Uiso 1 1 calc R B 1
H20B H 0.3630 0.9168 1.2789 0.261 Uiso 1 1 calc R B 1
C202 C 0.29255(5) 0.935361(12) 1.189004(10) 0.1834(10) Uiso 1 1 d DU B 1
H20C H 0.3456 0.9701 1.1977 0.220 Uiso 1 1 calc R B 1
H20D H 0.2725 0.9051 1.1434 0.220 Uiso 1 1 calc R B 1
C203 C 0.22960(5) 0.96518(5) 1.19418(4) 0.2074(12) Uiso 1 1 d DU B 1
H20E H 0.1737 0.9408 1.1571 0.249 Uiso 1 1 calc R B 1
H20F H 0.2451 1.0126 1.1926 0.249 Uiso 1 1 calc R B 1
C204 C 0.22885(6) 0.95925(4) 1.26103(4) 0.1347(7) Uiso 1 1 d DU B 1
H20G H 0.2721 0.9977 1.2977 0.162 Uiso 1 1 calc R B 1
H20H H 0.1728 0.9571 1.2615 0.162 Uiso 1 1 calc R B 1
O205 O 0.30808(4) 0.45774(5) 1.24735(4) 0.1159(4) Uiso 1 1 d DU C 1
C206 C 0.22782(4) 0.457844(18) 1.23736(3) 0.1296(7) Uiso 1 1 d DU C 1
H20I H 0.2171 0.4973 1.2210 0.155 Uiso 1 1 calc R C 1
H20J H 0.2202 0.4599 1.2806 0.155 Uiso 1 1 calc R C 1
C207 C 0.16772(4) 0.394871(18) 1.18559(3) 0.1280(7) Uiso 1 1 d DU C 1
H20K H 0.1386 0.3648 1.2066 0.154 Uiso 1 1 calc R C 1
H20L H 0.1248 0.4050 1.1482 0.154 Uiso 1 1 calc R C 1
C208 C 0.21978(5) 0.36479(5) 1.16083(6) 0.1279(7) Uiso 1 1 d DU C 1
H20M H 0.1957 0.3518 1.1105 0.153 Uiso 1 1 calc R C 1
H20N H 0.2259 0.3248 1.1780 0.153 Uiso 1 1 calc R C 1
C209 C 0.30213(5) 0.41839(6) 1.18822(5) 0.1229(7) Uiso 1 1 d DU C 1
H20O H 0.3491 0.3987 1.1978 0.147 Uiso 1 1 calc R C 1
H20P H 0.3046 0.4454 1.1550 0.147 Uiso 1 1 calc R C 1
O186 O 0.901018(14) 0.657240(11) 1.19022(4) 0.1294(4) Uiso 1 1 d DU D 1
C187 C 0.943039(17) 0.724673(11) 1.21633(2) 0.1092(6) Uiso 1 1 d DU D 1
H18A H 0.9098 0.7470 1.2350 0.131 Uiso 1 1 calc R D 1
H18B H 0.9514 0.7452 1.1801 0.131 Uiso 1 1 calc R D 1
C188 C 1.023789(17) 0.732369(11) 1.26957(2) 0.1257(7) Uiso 1 1 d DU D 1
H18C H 1.0235 0.7475 1.3149 0.151 Uiso 1 1 calc R D 1
H18D H 1.0695 0.7655 1.2649 0.151 Uiso 1 1 calc R D 1
C189 C 1.035834(19) 0.666921(11) 1.26148(2) 0.1234(7) Uiso 1 1 d DU D 1
H19A H 1.0331 0.6474 1.2997 0.148 Uiso 1 1 calc R D 1
H19B H 1.0907 0.6692 1.2585 0.148 Uiso 1 1 calc R D 1
C190 C 0.964623(14) 0.627933(13) 1.196915(19) 0.1115(6) Uiso 1 1 d DU D 1
H19C H 0.9819 0.6295 1.1583 0.134 Uiso 1 1 calc R D 1
H19D H 0.9450 0.5807 1.1981 0.134 Uiso 1 1 calc R D 1
S100 S 0.73109(2) 0.33658(2) 0.824697(19) 0.09369(19) Uani 1 1 d DU E 1
O100 O 0.77577(5) 0.34740(5) 0.89811(3) 0.0932(3) Uiso 1 1 d DU E 1
C100 C 0.73470(8) 0.26529(4) 0.78434(6) 0.1162(6) Uiso 1 1 d DU E 1
H10A H 0.7935 0.2683 0.7928 0.174 Uiso 1 1 calc R E 1
H10B H 0.7021 0.2571 0.7354 0.174 Uiso 1 1 calc R E 1
H10C H 0.7106 0.2284 0.8010 0.174 Uiso 1 1 calc R E 1
C101 C 0.81449(6) 0.38964(5) 0.80706(5) 0.1045(6) Uiso 1 1 d DU E 1
H10D H 0.8314 0.4356 0.8341 0.157 Uiso 1 1 calc R E 1
H10E H 0.7934 0.3888 0.7586 0.157 Uiso 1 1 calc R E 1
H10F H 0.8633 0.3728 0.8190 0.157 Uiso 1 1 calc R E 1
S110 S 0.09826(3) 1.07937(3) 0.82900(3) 0.1218(2) Uani 1 1 d DU F 1
O110 O 0.12891(7) 1.10575(6) 0.90304(5) 0.1139(4) Uiso 1 1 d DU F 1
C110 C 0.05674(11) 1.13260(8) 0.79383(10) 0.1376(8) Uiso 1 1 d DU F 1
H11A H 0.0163 1.1417 0.8123 0.206 Uiso 1 1 calc R F 1
H11B H 0.0276 1.1138 0.7446 0.206 Uiso 1 1 calc R F 1
H11C H 0.1014 1.1743 0.8034 0.206 Uiso 1 1 calc R F 1
C111 C -0.00163(10) 1.01813(9) 0.81362(9) 0.1207(7) Uiso 1 1 d DU F 1
H11D H 0.0032 0.9729 0.8049 0.181 Uiso 1 1 calc R F 1
H11E H -0.0467 1.0225 0.7741 0.181 Uiso 1 1 calc R F 1
H11F H -0.0150 1.0261 0.8537 0.181 Uiso 1 1 calc R F 1
S130 S 0.24270(3) 0.15412(2) 0.16704(2) 0.1100(2) Uani 1 1 d DU G 1
O130 O 0.28405(7) 0.10432(6) 0.15217(6) 0.1255(4) Uiso 1 1 d DU G 1
C130 C 0.19727(10) 0.17270(8) 0.09455(8) 0.1176(6) Uiso 1 1 d DU G 1
H13C H 0.2297 0.1682 0.0666 0.176 Uiso 1 1 calc R G 1
H13D H 0.1955 0.2188 0.1037 0.176 Uiso 1 1 calc R G 1
H13E H 0.1396 0.1421 0.0702 0.176 Uiso 1 1 calc R G 1
C131 C 0.14262(10) 0.10001(9) 0.16120(9) 0.1281(7) Uiso 1 1 d DU G 1
H13F H 0.1026 0.0841 0.1135 0.192 Uiso 1 1 calc R G 1
H13G H 0.1195 0.1253 0.1875 0.192 Uiso 1 1 calc R G 1
H13H H 0.1522 0.0617 0.1795 0.192 Uiso 1 1 calc R G 1
S140 S 0.39109(3) 0.63575(2) 1.36502(2) 0.1133(2) Uani 1 1 d DU H 1
O140 O 0.32795(4) 0.66752(4) 1.36937(5) 0.1241(4) Uiso 1 1 d DU H 1
C140 C 0.48597(6) 0.69272(6) 1.39619(8) 0.1285(7) Uiso 1 1 d DU H 1
H14C H 0.4798 0.7376 1.4027 0.193 Uiso 1 1 calc R H 1
H14D H 0.5131 0.6874 1.3643 0.193 Uiso 1 1 calc R H 1
H14E H 0.5208 0.6867 1.4399 0.193 Uiso 1 1 calc R H 1
C141 C 0.41137(9) 0.60484(5) 1.44204(4) 0.1134(6) Uiso 1 1 d DU H 1
H14F H 0.4037 0.6352 1.4764 0.170 Uiso 1 1 calc R H 1
H14G H 0.4694 0.6028 1.4598 0.170 Uiso 1 1 calc R H 1
H14H H 0.3719 0.5600 1.4311 0.170 Uiso 1 1 calc R H 1
S150 S 0.84231(3) 0.48197(3) 0.38334(3) 0.1213(2) Uani 1 1 d DU I 1
O150 O 0.84821(7) 0.54697(5) 0.42283(5) 0.1132(4) Uiso 1 1 d DU I 1
C150 C 0.75200(13) 0.43187(12) 0.37104(12) 0.1863(11) Uiso 1 1 d DU I 1
H15A H 0.7446 0.4362 0.4140 0.279 Uiso 1 1 calc R I 1
H15B H 0.7496 0.3857 0.3541 0.279 Uiso 1 1 calc R I 1
H15C H 0.7070 0.4432 0.3375 0.279 Uiso 1 1 calc R I 1
C151 C 0.80811(12) 0.49210(9) 0.29547(8) 0.1329(7) Uiso 1 1 d DU I 1
H15D H 0.7689 0.5187 0.2887 0.199 Uiso 1 1 calc R I 1
H15E H 0.7798 0.4480 0.2633 0.199 Uiso 1 1 calc R I 1
H15F H 0.8575 0.5150 0.2878 0.199 Uiso 1 1 calc R I 1
S160 S 0.54914(3) 0.20409(3) 0.37685(3) 0.1259(3) Uani 1 1 d DU J 1
O160 O 0.57650(8) 0.15958(6) 0.42053(6) 0.1368(5) Uiso 1 1 d DU J 1
C160 C 0.50955(11) 0.15937(9) 0.29893(8) 0.1255(7) Uiso 1 1 d DU J 1
H16A H 0.5391 0.1262 0.2956 0.188 Uiso 1 1 calc R J 1
H16B H 0.5162 0.1885 0.2689 0.188 Uiso 1 1 calc R J 1
H16C H 0.4494 0.1364 0.2853 0.188 Uiso 1 1 calc R J 1
C161 C 0.64646(10) 0.24775(9) 0.36972(9) 0.1335(7) Uiso 1 1 d DU J 1
H16D H 0.6951 0.2427 0.4056 0.200 Uiso 1 1 calc R J 1
H16E H 0.6515 0.2953 0.3745 0.200 Uiso 1 1 calc R J 1
H16F H 0.6449 0.2286 0.3252 0.200 Uiso 1 1 calc R J 1
S170 S 1.07280(3) 0.56660(2) 0.83434(2) 0.1278(3) Uani 1 1 d DU K 1
O170 O 1.10404(7) 0.61344(5) 0.90067(4) 0.1366(5) Uiso 1 1 d DU K 1
C170 C 0.99077(7) 0.50341(5) 0.82536(8) 0.1422(8) Uiso 1 1 d DU K 1
H17A H 1.0106 0.4664 0.8396 0.213 Uiso 1 1 calc R K 1
H17B H 0.9509 0.4883 0.7776 0.213 Uiso 1 1 calc R K 1
H17C H 0.9626 0.5184 0.8536 0.213 Uiso 1 1 calc R K 1
C171 C 1.00593(7) 0.60993(5) 0.78357(6) 0.1159(6) Uiso 1 1 d DU K 1
H17D H 1.0061 0.6493 0.8136 0.174 Uiso 1 1 calc R K 1
H17E H 0.9481 0.5796 0.7595 0.174 Uiso 1 1 calc R K 1
H17F H 1.0278 0.6240 0.7505 0.174 Uiso 1 1 calc R K 1
S180 S 0.70640(3) 0.86122(2) 0.66202(2) 0.1192(2) Uani 1 1 d DU L 1
O180 O 0.61604(5) 0.83381(6) 0.62069(6) 0.1309(4) Uiso 1 1 d DU L 1
C180 C 0.75207(6) 0.80117(4) 0.65781(8) 0.1170(6) Uiso 1 1 d DU L 1
H18E H 0.7434 0.7736 0.6887 0.175 Uiso 1 1 calc R L 1
H18F H 0.8127 0.8216 0.6710 0.175 Uiso 1 1 calc R L 1
H18G H 0.7269 0.7731 0.6112 0.175 Uiso 1 1 calc R L 1
C181 C 0.73804(7) 0.89669(6) 0.59940(4) 0.1327(7) Uiso 1 1 d DU L 1
H18H H 0.7175 0.9352 0.5927 0.199 Uiso 1 1 calc R L 1
H18I H 0.7138 0.8627 0.5561 0.199 Uiso 1 1 calc R L 1
H18J H 0.7997 0.9111 0.6159 0.199 Uiso 1 1 calc R L 1
S182 S 0.96171(3) 1.03299(3) 1.35724(2) 0.1337(3) Uani 1 1 d DU M 1
O183 O 1.03288(4) 1.00981(5) 1.35731(5) 0.1195(4) Uiso 1 1 d DU M 1
C184 C 0.91677(7) 0.99339(7) 1.40226(5) 0.1786(10) Uiso 1 1 d DU M 1
H18K H 0.9374 0.9551 1.4104 0.268 Uiso 1 1 calc R M 1
H18L H 0.8553 0.9776 1.3770 0.268 Uiso 1 1 calc R M 1
H18M H 0.9311 1.0241 1.4459 0.268 Uiso 1 1 calc R M 1
C185 C 1.02047(9) 1.10864(5) 1.42739(6) 0.1275(7) Uiso 1 1 d DU M 1
H18N H 1.0530 1.0965 1.4682 0.191 Uiso 1 1 calc R M 1
H18O H 0.9807 1.1298 1.4367 0.191 Uiso 1 1 calc R M 1
H18P H 1.0590 1.1400 1.4147 0.191 Uiso 1 1 calc R M 1
O300 O 0.70427(7) 0.64149(6) 0.48158(6) 0.1289(4) Uiso 1 1 d . N 1
O301 O -0.05179(7) 0.47390(6) 0.62783(6) 0.1230(4) Uiso 1 1 d . O 1
O302 O 0.19785(8) 0.91741(6) 0.52418(6) 0.1362(5) Uiso 1 1 d . P 1

loop_
_atom_site_aniso_label
_atom_site_aniso_U_11
_atom_site_aniso_U_22
_atom_site_aniso_U_33
_atom_site_aniso_U_23
_atom_site_aniso_U_13
_atom_site_aniso_U_12
C1 0.04064(13) 0.0423(3) 0.04248(12) 0.00839(16) 0.01573(10) 0.00992(12)
C2 0.03852(13) 0.0357(3) 0.04185(14) 0.01106(15) 0.01678(10) 0.00670(12)
C3 0.03490(12) 0.0285(3) 0.04108(13) 0.0088(2) 0.01439(12) 0.00307(11)
C4 0.03964(12) 0.0387(4) 0.04150(12) 0.01135(17) 0.01544(9) 0.01038(12)
C5 0.03984(12) 0.0319(3) 0.04268(13) 0.01114(15) 0.01667(10) 0.00829(13)
C6 0.04123(12) 0.0383(3) 0.04299(13) 0.0124(2) 0.01734(10) 0.01045(11)
C10 0.0437(2) 0.04495(19) 0.04387(12) 0.01127(12) 0.01700(12) 0.01459(17)
C11 0.0433(4) 0.04501(16) 0.04919(15) 0.00573(16) 0.01593(15) 0.0128(2)
C12 0.0621(4) 0.05155(19) 0.05341(14) 0.00968(13) 0.02587(15) 0.0196(2)
C13 0.0462(3) 0.05944(18) 0.05407(12) 0.01529(11) 0.01825(12) 0.01741(19)
C14 0.0681(4) 0.06188(16) 0.05779(15) 0.02310(15) 0.03378(15) 0.0249(2)
C15 0.0457(4) 0.05539(19) 0.04867(14) 0.01834(12) 0.02018(15) 0.0140(3)
C16 0.0514(3) 0.05969(19) 0.05201(12) 0.01617(12) 0.01774(12) 0.0195(2)
C17 0.0567(4) 0.06246(17) 0.06285(17) 0.01062(14) 0.02418(16) 0.0127(2)
C18 0.0571(4) 0.06517(18) 0.05137(15) 0.02124(14) 0.01770(14) 0.0275(2)
N10 0.0699(3) 0.0618(2) 0.06242(12) 0.01911(13) 0.03050(12) 0.0226(2)
N11 0.0682(4) 0.05985(16) 0.06361(14) 0.01319(14) 0.02974(13) 0.0142(2)
N12 0.0633(4) 0.06732(14) 0.06321(17) 0.01455(13) 0.02894(15) 0.0194(2)
N13 0.0945(5) 0.0757(2) 0.06956(18) 0.02483(17) 0.04014(17) 0.0204(3)
N14 0.0817(5) 0.06461(18) 0.0735(4) 0.01214(18) 0.0367(3) 0.0208(3)
C20 0.0488(2) 0.04533(19) 0.0426(2) 0.00820(17) 0.01240(19) 0.01581(17)
C21 0.0414(4) 0.04826(16) 0.0466(3) 0.01600(18) 0.0181(2) 0.0142(2)
C22 0.0473(4) 0.04737(19) 0.0424(3) 0.0155(2) 0.0189(2) 0.0140(2)
C23 0.0483(3) 0.04905(18) 0.0462(3) 0.01006(14) 0.02111(16) 0.01548(18)
C24 0.0378(4) 0.04628(16) 0.0444(3) 0.00883(18) 0.01795(19) 0.0088(2)
C25 0.0442(4) 0.04720(19) 0.0413(3) 0.0061(2) 0.0163(2) 0.0121(2)
C26 0.0482(3) 0.0580(2) 0.0471(3) 0.01043(14) 0.01758(17) 0.01694(18)
C27 0.0575(4) 0.06182(17) 0.0510(3) 0.01531(15) 0.0241(2) 0.0221(2)
C28 0.0606(3) 0.05374(18) 0.0476(4) 0.00060(18) 0.0170(2) 0.0194(2)
N20 0.0474(3) 0.05416(17) 0.0518(2) 0.01706(13) 0.01738(17) 0.0183(2)
N21 0.0495(3) 0.0615(2) 0.0582(3) 0.01436(19) 0.01807(18) 0.01639(19)
N22 0.0536(3) 0.07100(15) 0.0623(3) 0.01864(14) 0.0159(2) 0.0169(2)
N23 0.0849(5) 0.07260(18) 0.0804(4) 0.03232(15) 0.0292(3) 0.0336(3)
N24 0.0650(4) 0.0638(2) 0.0642(6) 0.0033(3) 0.0169(3) 0.0096(3)
C30 0.03948(11) 0.03588(18) 0.0444(4) 0.0148(2) 0.01857(15) 0.00971(10)
C31 0.03800(13) 0.0446(2) 0.0368(5) 0.0118(3) 0.0183(3) 0.00880(12)
C32 0.03900(14) 0.04600(17) 0.0403(5) 0.0151(3) 0.0161(3) 0.01150(12)
C33 0.05243(11) 0.04929(16) 0.0445(6) 0.0103(3) 0.0210(3) 0.01503(10)
C34 0.05384(14) 0.0409(2) 0.0544(6) 0.0112(3) 0.0241(3) 0.01560(12)
C35 0.05097(15) 0.04145(17) 0.0446(6) 0.0055(3) 0.0175(3) 0.01415(12)
C36 0.05514(11) 0.05580(15) 0.0430(6) 0.0146(3) 0.0226(3) 0.02091(10)
C37 0.05855(15) 0.05995(18) 0.0424(6) 0.0097(5) 0.0201(4) 0.01754(14)
C38 0.05996(17) 0.05623(16) 0.0463(6) 0.0169(5) 0.0203(4) 0.02171(12)
N30 0.06167(14) 0.05812(14) 0.0575(6) 0.0122(4) 0.0217(3) 0.02258(10)
N31 0.05758(12) 0.05285(19) 0.0567(5) 0.0200(4) 0.0269(3) 0.02010(11)
N32 0.06120(16) 0.06271(15) 0.0624(6) 0.0090(4) 0.0238(4) 0.02032(13)
N33 0.0836(4) 0.05440(16) 0.0912(7) 0.0182(5) 0.0337(5) 0.02577(16)
N34 0.05799(18) 0.0712(3) 0.0870(7) 0.0089(6) 0.0237(4) 0.0127(2)
C40 0.04484(18) 0.0449(3) 0.04283(12) 0.01053(17) 0.01834(9) 0.01210(19)
C41 0.0461(2) 0.0546(4) 0.04594(15) 0.0153(2) 0.02076(11) 0.0142(2)
C42 0.0456(3) 0.0481(3) 0.04538(16) 0.0164(2) 0.01937(13) 0.0144(2)
C43 0.0485(2) 0.0495(3) 0.05135(13) 0.01258(15) 0.01798(9) 0.0142(2)
C44 0.0494(2) 0.0426(4) 0.04819(15) 0.0083(2) 0.01754(11) 0.0132(2)
C45 0.0497(3) 0.0457(3) 0.04322(16) 0.0084(2) 0.01373(13) 0.0125(2)
C46 0.0432(2) 0.0484(3) 0.04961(13) 0.01489(15) 0.01549(9) 0.0214(2)
C47 0.0553(3) 0.0617(3) 0.05298(16) 0.01534(19) 0.01855(11) 0.0217(2)
C48 0.0572(3) 0.0567(2) 0.04390(18) 0.01443(18) 0.01253(13) 0.0214(2)
N40 0.0622(3) 0.0539(2) 0.05764(15) 0.01007(16) 0.02570(12) 0.0140(2)
N41 0.0599(2) 0.0576(3) 0.05649(13) 0.01167(16) 0.02481(9) 0.01272(18)
N42 0.0660(2) 0.0626(2) 0.05197(18) 0.01461(16) 0.02362(12) 0.02113(17)
N43 0.0771(5) 0.0607(2) 0.0697(4) 0.0045(2) 0.0338(3) 0.0159(2)
N44 0.0806(3) 0.0701(3) 0.0748(2) 0.0225(3) 0.04145(13) 0.0188(2)
C50 0.04169(19) 0.0394(3) 0.04334(15) 0.01260(14) 0.01698(19) 0.01210(18)
C51 0.0396(2) 0.0400(4) 0.0436(2) 0.00682(18) 0.01861(18) 0.01299(19)
C52 0.0416(3) 0.0410(3) 0.05248(18) 0.01316(14) 0.01503(18) 0.0112(2)
C53 0.0504(2) 0.0463(3) 0.04930(16) 0.01341(13) 0.02167(18) 0.0163(2)
C54 0.0483(2) 0.0532(4) 0.0459(2) 0.01929(18) 0.02281(18) 0.01744(19)
C55 0.0495(3) 0.0463(3) 0.04204(18) 0.01440(13) 0.02297(17) 0.0175(2)
C56 0.0529(3) 0.0467(2) 0.04456(17) 0.00610(13) 0.0203(2) 0.0222(2)
C57 0.0550(4) 0.0665(2) 0.0513(3) 0.01263(16) 0.0211(2) 0.0187(2)
C58 0.0587(4) 0.0583(2) 0.0473(2) 0.01063(14) 0.0161(2) 0.0216(2)
N50 0.0566(3) 0.0583(2) 0.0581(2) 0.01613(18) 0.01708(19) 0.0159(2)
N51 0.0565(4) 0.0557(2) 0.05298(19) 0.01502(12) 0.0140(2) 0.0177(2)
N52 0.0574(3) 0.06530(17) 0.0517(2) 0.01204(13) 0.0131(2) 0.02006(19)
N53 0.0660(4) 0.0707(3) 0.0719(6) 0.0129(3) 0.0150(3) 0.0096(2)
N54 0.0678(5) 0.0774(2) 0.0608(3) 0.02673(14) 0.0190(3) 0.0219(3)
C60 0.04452(11) 0.04214(18) 0.0447(2) 0.01223(16) 0.01887(10) 0.01354(11)
C61 0.04269(14) 0.04251(17) 0.0447(3) 0.01133(15) 0.01297(15) 0.01328(12)
C62 0.04565(14) 0.0405(2) 0.0486(2) 0.00998(17) 0.01735(12) 0.01282(12)
C63 0.04479(11) 0.04404(16) 0.0367(3) 0.00564(18) 0.01224(10) 0.00961(10)
C64 0.04432(14) 0.04037(17) 0.0447(3) 0.00561(15) 0.01833(15) 0.00883(13)
C65 0.04480(13) 0.0511(2) 0.0405(2) 0.01211(17) 0.01884(12) 0.01422(12)
C66 0.04949(11) 0.05246(15) 0.0413(3) 0.0088(2) 0.01653(10) 0.01693(10)
C67 0.05831(16) 0.05309(16) 0.0418(3) 0.00227(17) 0.01234(14) 0.01717(12)
C68 0.05821(14) 0.05637(19) 0.0471(3) 0.00392(16) 0.01674(12) 0.01664(14)
N60 0.06085(14) 0.05955(14) 0.0651(3) 0.02072(16) 0.03241(14) 0.02422(10)
N61 0.05678(12) 0.0535(2) 0.0602(3) 0.01370(18) 0.02716(10) 0.01941(11)
N62 0.05677(15) 0.06608(15) 0.0639(2) 0.01602(14) 0.02602(12) 0.02747(13)
N63 0.0721(4) 0.06160(16) 0.0873(4) 0.02153(18) 0.0328(3) 0.02641(16)
N64 0.07006(17) 0.0747(3) 0.0860(3) 0.02224(19) 0.04317(13) 0.0242(2)
S100 0.0959(2) 0.0926(3) 0.0936(3) 0.0240(2) 0.03850(19) 0.02945(19)
S110 0.1213(3) 0.1223(4) 0.1221(3) 0.0312(3) 0.0475(2) 0.0395(3)
S130 0.1099(3) 0.1107(3) 0.1083(3) 0.0268(3) 0.0418(2) 0.0350(2)
S140 0.1127(3) 0.1142(3) 0.1155(3) 0.0295(3) 0.0481(2) 0.0348(2)
S150 0.1222(3) 0.1199(3) 0.1225(3) 0.0326(3) 0.0486(2) 0.0376(3)
S160 0.1245(3) 0.1227(4) 0.1316(4) 0.0308(3) 0.0522(3) 0.0388(3)
S170 0.1239(3) 0.1314(4) 0.1274(4) 0.0323(3) 0.0515(3) 0.0362(3)
S180 0.1224(3) 0.1211(3) 0.1158(3) 0.0325(3) 0.0463(2) 0.0406(2)
S182 0.1359(3) 0.1356(4) 0.1312(4) 0.0341(3) 0.0547(3) 0.0419(3)

loop_
_atom_type_symbol
_atom_type_description
_atom_type_scat_dispersion_real
_atom_type_scat_dispersion_imag
_atom_type_scat_source
C C 0.0181 0.0091 'International Tables Vol C Tables 4.2.6.8 and 6.1.1.4'
H H 0.0000 0.0000 'International Tables Vol C Tables 4.2.6.8 and 6.1.1.4'
N N 0.0311 0.0180 'International Tables Vol C Tables 4.2.6.8 and 6.1.1.4'
O O 0.0492 0.0322 'International Tables Vol C Tables 4.2.6.8 and 6.1.1.4'
S S 0.3331 0.5567 'International Tables Vol C Tables 4.2.6.8 and 6.1.1.4'

loop_
_geom_angle_atom_site_label_1
_geom_angle_atom_site_label_2
_geom_angle_atom_site_label_3
_geom_angle
_geom_angle_publ_flag
C2 C1 C6 120.18(2) y
C2 C1 C10 119.884(16) y
C6 C1 C10 119.94(3) y
C1 C2 C3 119.065(12) y
C1 C2 C20 120.807(17) y
C3 C2 C20 120.127(17) y
C4 C3 C2 121.22(2) y
C4 C3 C30 119.22(2) y
C2 C3 C30 119.531(11) y
C3 C4 C5 119.45(4) y
C3 C4 C40 120.67(3) y
C5 C4 C40 119.87(3) y
C6 C5 C4 119.92(3) y
C6 C5 C50 120.08(3) y
C4 C5 C50 119.99(3) y
C5 C6 C1 120.17(4) y
C5 C6 C60 120.15(3) y
C1 C6 C60 119.65(3) y
C11 C10 C15 118.96(6) y
C11 C10 C1 121.08(5) y
C15 C10 C1 119.96(5) y
C10 C11 C12 120.82(5) y
C10 C11 H11 119.6 y
C12 C11 H11 119.6 y
C11 C12 C13 121.01(6) y
C11 C12 H12 119.5 y
C13 C12 H12 119.5 y
C14 C13 C16 126.47(9) y
C14 C13 C12 114.55(8) y
C16 C13 C12 118.98(7) y
C15 C14 C13 124.14(10) y
C15 C14 H14 117.9 y
C13 C14 H14 117.9 y
C14 C15 C10 120.51(9) y
C14 C15 H15 119.7 y
C10 C15 H15 119.7 y
N11 C16 N10 126.96(3) y
N11 C16 C13 119.53(4) y
N10 C16 C13 113.51(4) y
N12 C17 N11 131.364(17) y
N12 C17 N14 112.59(2) y
N11 C17 N14 116.04(2) y
N10 C18 N12 128.28(2) y
N10 C18 N13 116.711(18) y
N12 C18 N13 115.01(2) y
C18 N10 C16 112.262(19) y
C16 N11 C17 111.60(3) y
C17 N12 C18 109.54(3) y
C18 N13 H13A 120.0 y
C18 N13 H13B 120.0 y
H13A N13 H13B 120.0 y
C17 N14 H14A 120.0 y
C17 N14 H14B 120.0 y
H14A N14 H14B 120.0 y
C21 C20 C25 117.37(3) y
C21 C20 C2 122.29(3) y
C25 C20 C2 120.35(5) y
C22 C21 C20 121.34(4) y
C22 C21 H21 119.3 y
C20 C21 H21 119.3 y
C21 C22 C23 120.78(6) y
C21 C22 H22 119.6 y
C23 C22 H22 119.6 y
C24 C23 C22 117.09(3) y
C24 C23 C26 121.95(5) y
C22 C23 C26 120.81(6) y
C23 C24 C25 123.72(7) y
C23 C24 H24 118.1 y
C25 C24 H24 118.1 y
C24 C25 C20 119.70(8) y
C24 C25 H25 120.1 y
C20 C25 H25 120.1 y
N20 C26 N21 120.793(12) y
N20 C26 C23 118.01(3) y
N21 C26 C23 121.20(4) y
N22 C27 N20 128.366(13) y
N22 C27 N23 116.215(11) y
N20 C27 N23 115.418(11) y
N22 C28 N21 127.140(11) y
N22 C28 N24 119.237(11) y
N21 C28 N24 113.623(14) y
C26 N20 C27 116.312(12) y
C26 N21 C28 117.286(16) y
C27 N22 C28 110.102(11) y
C27 N23 H23A 120.0 y
C27 N23 H23B 120.0 y
H23A N23 H23B 120.0 y
C28 N24 H24A 120.0 y
C28 N24 H24B 120.0 y
H24A N24 H24B 120.0 y
C31 C30 C35 117.69(3) y
C31 C30 C3 120.493(15) y
C35 C30 C3 121.76(3) y
C30 C31 C32 119.044(16) y
C30 C31 H31 120.5 y
C32 C31 H31 120.5 y
C33 C32 C31 123.03(3) y
C33 C32 H32 118.5 y
C31 C32 H32 118.5 y
C32 C33 C34 117.77(5) y
C32 C33 C36 122.00(4) y
C34 C33 C36 120.20(4) y
C35 C34 C33 118.70(4) y
C35 C34 H34 120.6 y
C33 C34 H34 120.7 y
C34 C35 C30 123.77(4) y
C34 C35 H35 118.1 y
C30 C35 H35 118.1 y
N31 C36 N30 123.08(3) y
N31 C36 C33 119.36(3) y
N30 C36 C33 117.47(2) y
N32 C37 N31 128.237(18) y
N32 C37 N34 115.83(2) y
N31 C37 N34 115.93(2) y
N30 C38 N32 125.54(2) y
N30 C38 N33 117.341(18) y
N32 C38 N33 117.12(2) y
C36 N30 C38 116.37(2) y
C36 N31 C37 115.15(2) y
C37 N32 C38 111.62(2) y
C38 N33 H33A 120.0 y
C38 N33 H33B 120.0 y
H33A N33 H33B 120.0 y
C37 N34 H34A 120.0 y
C37 N34 H34B 120.0 y
H34A N34 H34B 120.0 y
C41 C40 C45 118.45(2) y
C41 C40 C4 120.713(15) y
C45 C40 C4 120.84(2) y
C42 C41 C40 120.427(11) y
C42 C41 H41 119.8 y
C40 C41 H41 119.8 y
C41 C42 C43 121.36(2) y
C41 C42 H42 119.3 y
C43 C42 H42 119.3 y
C44 C43 C42 118.61(4) y
C44 C43 C46 121.94(2) y
C42 C43 C46 119.44(3) y
C43 C44 C45 121.00(2) y
C43 C44 H44 119.5 y
C45 C44 H44 119.5 y
C44 C45 C40 120.16(3) y
C44 C45 H45 119.9 y
C40 C45 H45 119.9 y
N40 C46 N41 126.370(16) y
N40 C46 C43 114.843(16) y
N41 C46 C43 118.763(14) y
N44 C47 N41 120.661(11) y
N44 C47 N42 113.440(14) y
N41 C47 N42 125.899(12) y
N42 C48 N40 133.260(10) y
N42 C48 N43 115.906(13) y
N40 C48 N43 110.833(12) y
C46 N40 C48 109.067(14) y
C47 N41 C46 116.537(12) y
C48 N42 C47 108.867(15) y
C48 N43 H43A 120.0 y
C48 N43 H43B 120.0 y
H43A N43 H43B 120.0 y
C47 N44 H44A 120.0 y
C47 N44 H44B 120.0 y
H44A N44 H44B 120.0 y
C51 C50 C55 116.312(12) y
C51 C50 C5 120.716(18) y
C55 C50 C5 122.919(19) y
C50 C51 C52 124.577(11) y
C50 C51 H51 117.7 y
C52 C51 H51 117.7 y
C53 C52 C51 118.337(13) y
C53 C52 H52 120.8 y
C51 C52 H52 120.8 y
C52 C53 C54 119.03(2) y
C52 C53 C56 121.893(17) y
C54 C53 C56 118.97(3) y
C55 C54 C53 120.67(3) y
C55 C54 H54 119.7 y
C53 C54 H54 119.7 y
C54 C55 C50 121.07(2) y
C54 C55 H55 119.5 y
C50 C55 H55 119.5 y
N50 C56 N51 120.583(11) y
N50 C56 C53 120.784(15) y
N51 C56 C53 118.592(14) y
N50 C57 N52 126.936(10) y
N50 C57 N53 116.333(12) y
N52 C57 N53 116.731(10) y
N51 C58 N52 134.163(11) y
N51 C58 N54 115.378(10) y
N52 C58 N54 110.459(11) y
C56 N50 C57 119.625(14) y
C58 N51 C56 112.715(11) y
C57 N52 C58 105.977(10) y
C57 N53 H53A 120.0 y
C57 N53 H53B 120.0 y
H53A N53 H53B 120.0 y
C58 N54 H54A 120.0 y
C58 N54 H54B 120.0 y
H54A N54 H54B 120.0 y
C65 C60 C61 118.43(3) y
C65 C60 C6 121.18(3) y
C61 C60 C6 120.36(2) y
C62 C61 C60 121.753(18) y
C62 C61 H61 119.1 y
C60 C61 H61 119.1 y
C61 C62 C63 118.80(3) y
C61 C62 H62 120.6 y
C63 C62 H62 120.6 y
C64 C63 C62 119.93(6) y
C64 C63 C66 122.37(5) y
C62 C63 C66 117.64(3) y
C65 C64 C63 119.52(5) y
C65 C64 H64 120.2 y
C63 C64 H64 120.2 y
C60 C65 C64 121.56(4) y
C60 C65 H65 119.2 y
C64 C65 H65 119.2 y
N60 C66 N61 119.85(3) y
N60 C66 C63 120.98(3) y
N61 C66 C63 119.10(3) y
N60 C67 N62 134.70(2) y
N60 C67 N63 116.19(2) y
N62 C67 N63 109.11(2) y
N61 C68 N62 129.06(2) y
N61 C68 N64 117.50(2) y
N62 C68 N64 113.44(2) y
C67 N60 C66 115.15(2) y
C68 N61 C66 116.86(3) y
C68 N62 C67 104.38(3) y
C67 N63 H63A 120.0 y
C67 N63 H63B 120.0 y
H63A N63 H63B 120.0 y
C68 N64 H64A 120.0 y
C68 N64 H64B 120.0 y
H64A N64 H64B 120.0 y
C70 O70 C73 104.55(2) y
O70 C70 C71 108.19(3) y
O70 C70 H70A 110.1 y
C71 C70 H70A 110.1 y
O70 C70 H70B 110.1 y
C71 C70 H70B 110.1 y
H70A C70 H70B 108.4 y
C70 C71 C72 105.91(2) y
C70 C71 H71A 110.6 y
C72 C71 H71A 110.6 y
C70 C71 H71B 110.6 y
C72 C71 H71B 110.6 y
H71A C71 H71B 108.7 y
C71 C72 C73 102.77(2) y
C71 C72 H72A 111.2 y
C73 C72 H72A 111.2 y
C71 C72 H72B 111.2 y
C73 C72 H72B 111.2 y
H72A C72 H72B 109.1 y
O70 C73 C72 106.36(2) y
O70 C73 H73A 110.5 y
C72 C73 H73A 110.5 y
O70 C73 H73B 110.5 y
C72 C73 H73B 110.5 y
H73A C73 H73B 108.6 y
C76 O75 C79 106.06(9) y
O75 C76 C77 109.73(7) y
O75 C76 H76A 109.7 y
C77 C76 H76A 109.7 y
O75 C76 H76B 109.7 y
C77 C76 H76B 109.7 y
H76A C76 H76B 108.2 y
C76 C77 C78 105.64(8) y
C76 C77 H77A 110.6 y
C78 C77 H77A 110.6 y
C76 C77 H77B 110.6 y
C78 C77 H77B 110.6 y
H77A C77 H77B 108.7 y
C77 C78 C79 103.20(8) y
C77 C78 H78A 111.1 y
C79 C78 H78A 111.1 y
C77 C78 H78B 111.1 y
C79 C78 H78B 111.1 y
H78A C78 H78B 109.1 y
O75 C79 C78 107.15(7) y
O75 C79 H79A 110.3 y
C78 C79 H79A 110.3 y
O75 C79 H79B 110.3 y
C78 C79 H79B 110.3 y
H79A C79 H79B 108.5 y
C96 O95 C99 105.20(8) y
O95 C96 C97 110.67(9) y
O95 C96 H96A 109.5 y
C97 C96 H96A 109.5 y
O95 C96 H96B 109.5 y
C97 C96 H96B 109.5 y
H96A C96 H96B 108.1 y
C96 C97 C98 105.30(8) y
C96 C97 H97A 110.7 y
C98 C97 H97A 110.7 y
C96 C97 H97B 110.7 y
C98 C97 H97B 110.7 y
H97A C97 H97B 108.8 y
C97 C98 C99 102.31(9) y
C97 C98 H98A 111.3 y
C99 C98 H98A 111.3 y
C97 C98 H98B 111.3 y
C99 C98 H98B 111.3 y
H98A C98 H98B 109.2 y
O95 C99 C98 107.45(8) y
O95 C99 H99A 110.2 y
C98 C99 H99A 110.2 y
O95 C99 H99B 110.2 y
C98 C99 H99B 110.2 y
H99A C99 H99B 108.5 y
C90 O90 C93 105.59(9) y
O90 C90 C91 109.73(9) y
O90 C90 H90A 109.7 y
C91 C90 H90A 109.7 y
O90 C90 H90B 109.7 y
C91 C90 H90B 109.7 y
H90A C90 H90B 108.2 y
C90 C91 C92 105.80(8) y
C90 C91 H91A 110.6 y
C92 C91 H91A 110.6 y
C90 C91 H91B 110.6 y
C92 C91 H91B 110.6 y
H91A C91 H91B 108.7 y
C91 C92 C93 103.96(8) y
C91 C92 H92A 111.0 y
C93 C92 H92A 111.0 y
C91 C92 H92B 111.0 y
C93 C92 H92B 111.0 y
H92A C92 H92B 109.0 y
O90 C93 C92 107.34(7) y
O90 C93 H93A 110.2 y
C92 C93 H93A 110.2 y
O90 C93 H93B 110.2 y
C92 C93 H93B 110.2 y
H93A C93 H93B 108.5 y
C201 O200 C204 106.92(8) y
O200 C201 C202 106.83(7) y
O200 C201 H20A 110.4 y
C202 C201 H20A 110.4 y
O200 C201 H20B 110.4 y
C202 C201 H20B 110.4 y
H20A C201 H20B 108.6 y
C203 C202 C201 104.26(7) y
C203 C202 H20C 110.9 y
C201 C202 H20C 110.9 y
C203 C202 H20D 110.9 y
C201 C202 H20D 110.9 y
H20C C202 H20D 108.9 y
C202 C203 C204 103.75(8) y
C202 C203 H20E 111.0 y
C204 C203 H20E 111.0 y
C202 C203 H20F 111.0 y
C204 C203 H20F 111.0 y
H20E C203 H20F 109.0 y
O200 C204 C203 104.48(9) y
O200 C204 H20G 110.9 y
C203 C204 H20G 110.9 y
O200 C204 H20H 110.9 y
C203 C204 H20H 110.9 y
H20G C204 H20H 108.9 y
C206 O205 C209 106.20(6) y
O205 C206 C207 108.08(6) y
O205 C206 H20I 110.1 y
C207 C206 H20I 110.1 y
O205 C206 H20J 110.1 y
C207 C206 H20J 110.1 y
H20I C206 H20J 108.4 y
C208 C207 C206 104.81(6) y
C208 C207 H20K 110.8 y
C206 C207 H20K 110.8 y
C208 C207 H20L 110.8 y
C206 C207 H20L 110.8 y
H20K C207 H20L 108.9 y
C207 C208 C209 103.72(8) y
C207 C208 H20M 111.0 y
C209 C208 H20M 111.0 y
C207 C208 H20N 111.0 y
C209 C208 H20N 111.0 y
H20M C208 H20N 109.0 y
O205 C209 C208 106.70(9) y
O205 C209 H20O 110.4 y
C208 C209 H20O 110.4 y
O205 C209 H20P 110.4 y
C208 C209 H20P 110.4 y
H20O C209 H20P 108.6 y
C187 O186 C190 104.39(2) y
O186 C187 C188 107.83(3) y
O186 C187 H18A 110.1 y
C188 C187 H18A 110.1 y
O186 C187 H18B 110.1 y
C188 C187 H18B 110.1 y
H18A C187 H18B 108.5 y
C187 C188 C189 105.89(2) y
C187 C188 H18C 110.6 y
C189 C188 H18C 110.6 y
C187 C188 H18D 110.6 y
C189 C188 H18D 110.6 y
H18C C188 H18D 108.7 y
C188 C189 C190 102.93(3) y
C188 C189 H19A 111.2 y
C190 C189 H19A 111.2 y
C188 C189 H19B 111.2 y
C190 C189 H19B 111.2 y
H19A C189 H19B 109.1 y
O186 C190 C189 106.29(3) y
O186 C190 H19C 110.5 y
C189 C190 H19C 110.5 y
O186 C190 H19D 110.5 y
C189 C190 H19D 110.5 y
H19C C190 H19D 108.7 y
O100 S100 C100 109.84(6) y
O100 S100 C101 99.26(5) y
C100 S100 C101 94.65(7) y
S100 C100 H10A 109.5 y
S100 C100 H10B 109.5 y
H10A C100 H10B 109.5 y
S100 C100 H10C 109.5 y
H10A C100 H10C 109.5 y
H10B C100 H10C 109.5 y
S100 C101 H10D 109.5 y
S100 C101 H10E 109.5 y
H10D C101 H10E 109.5 y
S100 C101 H10F 109.5 y
H10D C101 H10F 109.5 y
H10E C101 H10F 109.5 y
O110 S110 C110 106.53(9) y
O110 S110 C111 99.38(8) y
C110 S110 C111 96.03(9) y
S110 C110 H11A 109.5 y
S110 C110 H11B 109.5 y
H11A C110 H11B 109.5 y
S110 C110 H11C 109.5 y
H11A C110 H11C 109.5 y
H11B C110 H11C 109.5 y
S110 C111 H11D 109.5 y
S110 C111 H11E 109.5 y
H11D C111 H11E 109.5 y
S110 C111 H11F 109.5 y
H11D C111 H11F 109.5 y
H11E C111 H11F 109.5 y
O130 S130 C130 106.19(9) y
O130 S130 C131 101.39(8) y
C130 S130 C131 92.73(9) y
S130 C130 H13C 109.5 y
S130 C130 H13D 109.5 y
H13C C130 H13D 109.5 y
S130 C130 H13E 109.5 y
H13C C130 H13E 109.5 y
H13D C130 H13E 109.5 y
S130 C131 H13F 109.5 y
S130 C131 H13G 109.5 y
H13F C131 H13G 109.5 y
S130 C131 H13H 109.5 y
H13F C131 H13H 109.5 y
H13G C131 H13H 109.5 y
O140 S140 C140 110.05(6) y
O140 S140 C141 99.21(8) y
C140 S140 C141 93.83(7) y
S140 C140 H14C 109.5 y
S140 C140 H14D 109.5 y
H14C C140 H14D 109.5 y
S140 C140 H14E 109.5 y
H14C C140 H14E 109.5 y
H14D C140 H14E 109.5 y
S140 C141 H14F 109.5 y
S140 C141 H14G 109.5 y
H14F C141 H14G 109.5 y
S140 C141 H14H 109.5 y
H14F C141 H14H 109.5 y
H14G C141 H14H 109.5 y
O150 S150 C150 105.72(11) y
O150 S150 C151 102.70(9) y
C150 S150 C151 94.46(11) y
S150 C150 H15A 109.5 y
S150 C150 H15B 109.5 y
H15A C150 H15B 109.5 y
S150 C150 H15C 109.5 y
H15A C150 H15C 109.5 y
H15B C150 H15C 109.5 y
S150 C151 H15D 109.5 y
S150 C151 H15E 109.5 y
H15D C151 H15E 109.5 y
S150 C151 H15F 109.5 y
H15D C151 H15F 109.5 y
H15E C151 H15F 109.5 y
O160 S160 C160 106.30(9) y
O160 S160 C161 102.90(9) y
C160 S160 C161 92.06(10) y
S160 C160 H16A 109.5 y
S160 C160 H16B 109.5 y
H16A C160 H16B 109.5 y
S160 C160 H16C 109.5 y
H16A C160 H16C 109.5 y
H16B C160 H16C 109.5 y
S160 C161 H16D 109.5 y
S160 C161 H16E 109.5 y
H16D C161 H16E 109.5 y
S160 C161 H16F 109.5 y
H16D C161 H16F 109.5 y
H16E C161 H16F 109.5 y
O170 S170 C170 109.93(8) y
O170 S170 C171 98.43(7) y
C170 S170 C171 93.39(6) y
S170 C170 H17A 109.5 y
S170 C170 H17B 109.5 y
H17A C170 H17B 109.5 y
S170 C170 H17C 109.5 y
H17A C170 H17C 109.5 y
H17B C170 H17C 109.5 y
S170 C171 H17D 109.5 y
S170 C171 H17E 109.5 y
H17D C171 H17E 109.5 y
S170 C171 H17F 109.5 y
H17D C171 H17F 109.5 y
H17E C171 H17F 109.5 y
O180 S180 C180 109.60(6) y
O180 S180 C181 97.96(7) y
C180 S180 C181 93.64(8) y
S180 C180 H18E 109.5 y
S180 C180 H18F 109.5 y
H18E C180 H18F 109.5 y
S180 C180 H18G 109.5 y
H18E C180 H18G 109.5 y
H18F C180 H18G 109.5 y
S180 C181 H18H 109.5 y
S180 C181 H18I 109.5 y
H18H C181 H18I 109.5 y
S180 C181 H18J 109.5 y
H18H C181 H18J 109.5 y
H18I C181 H18J 109.5 y
O183 S182 C184 109.22(7) y
O183 S182 C185 98.31(7) y
C184 S182 C185 93.17(7) y
S182 C184 H18K 109.5 y
S182 C184 H18L 109.5 y
H18K C184 H18L 109.5 y
S182 C184 H18M 109.5 y
H18K C184 H18M 109.5 y
H18L C184 H18M 109.5 y
S182 C185 H18N 109.5 y
S182 C185 H18O 109.5 y
H18N C185 H18O 109.5 y
S182 C185 H18P 109.5 y
H18N C185 H18P 109.5 y
H18O C185 H18P 109.5 y

loop_
_geom_bond_atom_site_label_1
_geom_bond_atom_site_label_2
_geom_bond_distance
_geom_bond_publ_flag
C1 C2 1.3988(2) y
C1 C6 1.4062(4) y
C1 C10 1.5120(6) y
C2 C3 1.4009(2) y
C2 C20 1.4720(3) y
C3 C4 1.3962(4) y
C3 C30 1.5121(3) y
C4 C5 1.4024(6) y
C4 C40 1.5018(5) y
C5 C6 1.3981(6) y
C5 C50 1.4852(4) y
C6 C60 1.5089(5) y
C10 C11 1.3719(8) y
C10 C15 1.3922(12) y
C11 C12 1.3764(7) y
C11 H11 0.9500 y
C12 C13 1.4612(12) y
C12 H12 0.9500 y
C13 C14 1.3770(13) y
C13 C16 1.4366(10) y
C14 C15 1.3528(13) y
C14 H14 0.9501 y
C15 H15 0.9500 y
C16 N11 1.3204(3) y
C16 N10 1.3452(4) y
C17 N12 1.3112(4) y
C17 N11 1.3276(4) y
C17 N14 1.3648(3) y
C18 N10 1.3404(4) y
C18 N12 1.3474(3) y
C18 N13 1.4132(4) y
N13 H13A 0.8800 y
N13 H13B 0.8800 y
N14 H14A 0.8800 y
N14 H14B 0.8800 y
C20 C21 1.3902(8) y
C20 C25 1.4100(9) y
C21 C22 1.3869(3) y
C21 H21 0.9499 y
C22 C23 1.3957(8) y
C22 H22 0.9501 y
C23 C24 1.3642(13) y
C23 C26 1.4609(3) y
C24 C25 1.3666(5) y
C24 H24 0.9500 y
C25 H25 0.9501 y
C26 N20 1.2733(3) y
C26 N21 1.2820(2) y
C27 N22 1.2649(2) y
C27 N20 1.34992(16) y
C27 N23 1.3808(2) y
C28 N22 1.2851(2) y
C28 N21 1.33758(18) y
C28 N24 1.3653(2) y
N23 H23A 0.8800 y
N23 H23B 0.8800 y
N24 H24A 0.8800 y
N24 H24B 0.8800 y
C30 C31 1.3805(3) y
C30 C35 1.3806(5) y
C31 C32 1.3909(4) y
C31 H31 0.9500 y
C32 C33 1.3845(5) y
C32 H32 0.9500 y
C33 C34 1.3894(7) y
C33 C36 1.4636(7) y
C34 C35 1.3806(9) y
C34 H34 0.9500 y
C35 H35 0.9500 y
C36 N31 1.3193(3) y
C36 N30 1.3240(4) y
C37 N32 1.3164(4) y
C37 N31 1.3221(3) y
C37 N34 1.4143(3) y
C38 N30 1.3323(4) y
C38 N32 1.3421(3) y
C38 N33 1.3534(3) y
N33 H33A 0.8800 y
N33 H33B 0.8800 y
N34 H34A 0.8800 y
N34 H34B 0.8800 y
C40 C41 1.3941(2) y
C40 C45 1.3956(3) y
C41 C42 1.3537(2) y
C41 H41 0.9500 y
C42 C43 1.3894(3) y
C42 H42 0.9500 y
C43 C44 1.3712(5) y
C43 C46 1.4601(5) y
C44 C45 1.3752(6) y
C44 H44 0.9500 y
C45 H45 0.9500 y
C46 N40 1.3264(2) y
C46 N41 1.3494(2) y
C47 N44 1.2714(2) y
C47 N41 1.3014(2) y
C47 N42 1.3912(2) y
C48 N42 1.3092(2) y
C48 N40 1.3742(2) y
C48 N43 1.3838(2) y
N43 H43A 0.8800 y
N43 H43B 0.8800 y
N44 H44A 0.8800 y
N44 H44B 0.8800 y
C50 C51 1.37440(19) y
C50 C55 1.3997(3) y
C51 C52 1.39221(18) y
C51 H51 0.9500 y
C52 C53 1.3708(3) y
C52 H52 0.9500 y
C53 C54 1.4191(3) y
C53 C56 1.4702(3) y
C54 C55 1.3774(4) y
C54 H54 0.9500 y
C55 H55 0.9500 y
C56 N50 1.2678(2) y
C56 N51 1.2962(2) y
C57 N50 1.27787(17) y
C57 N52 1.29208(18) y
C57 N53 1.4269(2) y
C58 N51 1.26142(16) y
C58 N52 1.30215(19) y
C58 N54 1.3958(2) y
N53 H53A 0.8800 y
N53 H53B 0.8800 y
N54 H54A 0.8800 y
N54 H54B 0.8800 y
C60 C65 1.3787(6) y
C60 C61 1.3995(2) y
C61 C62 1.3806(4) y
C61 H61 0.9500 y
C62 C63 1.4114(6) y
C62 H62 0.9500 y
C63 C64 1.3943(6) y
C63 C66 1.4784(7) y
C64 C65 1.3884(9) y
C64 H64 0.9501 y
C65 H65 0.9500 y
C66 N60 1.2905(4) y
C66 N61 1.3151(4) y
C67 N60 1.2321(4) y
C67 N62 1.3176(3) y
C67 N63 1.4271(4) y
C68 N61 1.2913(4) y
C68 N62 1.3127(4) y
C68 N64 1.3798(3) y
N63 H63A 0.8800 y
N63 H63B 0.8800 y
N64 H64A 0.8800 y
N64 H64B 0.8800 y
O70 C70 1.3754(4) y
O70 C73 1.3873(3) y
C70 C71 1.4447(4) y
C70 H70A 0.9900 y
C70 H70B 0.9900 y
C71 C72 1.4509(4) y
C71 H71A 0.9900 y
C71 H71B 0.9900 y
C72 C73 1.4754(4) y
C72 H72A 0.9900 y
C72 H72B 0.9900 y
C73 H73A 0.9900 y
C73 H73B 0.9900 y
O75 C76 1.3687(12) y
O75 C79 1.3850(10) y
C76 C77 1.4453(13) y
C76 H76A 0.9900 y
C76 H76B 0.9900 y
C77 C78 1.4477(11) y
C77 H77A 0.9900 y
C77 H77B 0.9900 y
C78 C79 1.4747(15) y
C78 H78A 0.9900 y
C78 H78B 0.9900 y
C79 H79A 0.9900 y
C79 H79B 0.9900 y
O95 C96 1.3741(10) y
O95 C99 1.3839(15) y
C96 C97 1.4372(16) y
C96 H96A 0.9900 y
C96 H96B 0.9900 y
C97 C98 1.4446(13) y
C97 H97A 0.9900 y
C97 H97B 0.9900 y
C98 C99 1.4768(13) y
C98 H98A 0.9900 y
C98 H98B 0.9900 y
C99 H99A 0.9900 y
C99 H99B 0.9900 y
C98B C97B 1.295(7) y
O90 C90 1.3771(14) y
O90 C93 1.3847(12) y
C90 C91 1.4298(14) y
C90 H90A 0.9900 y
C90 H90B 0.9900 y
C91 C92 1.4458(13) y
C91 H91A 0.9900 y
C91 H91B 0.9900 y
C92 C93 1.4687(13) y
C92 H92A 0.9900 y
C92 H92B 0.9900 y
C93 H93A 0.9900 y
C93 H93B 0.9900 y
O90B C90B 1.512(8) y
O200 C201 1.3584(13) y
O200 C204 1.3721(13) y
C201 C202 1.5008(4) y
C201 H20A 0.9900 y
C201 H20B 0.9900 y
C202 C203 1.4360(14) y
C202 H20C 0.9900 y
C202 H20D 0.9900 y
C203 C204 1.4781(13) y
C203 H20E 0.9900 y
C203 H20F 0.9900 y
C204 H20G 0.9900 y
C204 H20H 0.9900 y
O205 C206 1.3660(10) y
O205 C209 1.3802(13) y
C206 C207 1.4983(6) y
C206 H20I 0.9900 y
C206 H20J 0.9900 y
C207 C208 1.4408(13) y
C207 H20K 0.9900 y
C207 H20L 0.9900 y
C208 C209 1.4854(11) y
C208 H20M 0.9900 y
C208 H20N 0.9900 y
C209 H20O 0.9900 y
C209 H20P 0.9900 y
O186 C187 1.3774(3) y
O186 C190 1.3875(4) y
C187 C188 1.4468(5) y
C187 H18A 0.9900 y
C187 H18B 0.9900 y
C188 C189 1.4498(4) y
C188 H18C 0.9900 y
C188 H18D 0.9900 y
C189 C190 1.4760(4) y
C189 H19A 0.9900 y
C189 H19B 0.9900 y
C190 H19C 0.9900 y
C190 H19D 0.9900 y
S100 O100 1.4631(8) y
S100 C100 1.6612(12) y
S100 C101 1.8323(12) y
C100 H10A 0.9800 y
C100 H10B 0.9800 y
C100 H10C 0.9800 y
C101 H10D 0.9800 y
C101 H10E 0.9800 y
C101 H10F 0.9800 y
S110 O110 1.4736(12) y
S110 C110 1.628(2) y
S110 C111 1.8264(17) y
C110 H11A 0.9800 y
C110 H11B 0.9800 y
C110 H11C 0.9800 y
C111 H11D 0.9800 y
C111 H11E 0.9800 y
C111 H11F 0.9800 y
S130 O130 1.4802(15) y
S130 C130 1.6492(18) y
S130 C131 1.8293(18) y
C130 H13C 0.9800 y
C130 H13D 0.9800 y
C130 H13E 0.9800 y
C131 H13F 0.9800 y
C131 H13G 0.9800 y
C131 H13H 0.9800 y
S140 O140 1.4599(11) y
S140 C140 1.6656(10) y
S140 C141 1.8332(11) y
C140 H14C 0.9800 y
C140 H14D 0.9800 y
C140 H14E 0.9800 y
C141 H14F 0.9800 y
C141 H14G 0.9800 y
C141 H14H 0.9800 y
S150 O150 1.4746(13) y
S150 C150 1.612(2) y
S150 C151 1.8487(19) y
C150 H15A 0.9800 y
C150 H15B 0.9800 y
C150 H15C 0.9800 y
C151 H15D 0.9800 y
C151 H15E 0.9800 y
C151 H15F 0.9800 y
S160 O160 1.4765(15) y
S160 C160 1.6247(17) y
S160 C161 1.832(2) y
C160 H16A 0.9800 y
C160 H16B 0.9800 y
C160 H16C 0.9800 y
C161 H16D 0.9800 y
C161 H16E 0.9800 y
C161 H16F 0.9800 y
S170 O170 1.4602(10) y
S170 C170 1.6662(13) y
S170 C171 1.8332(13) y
C170 H17A 0.9800 y
C170 H17B 0.9800 y
C170 H17C 0.9800 y
C171 H17D 0.9800 y
C171 H17E 0.9800 y
C171 H17F 0.9800 y
S180 O180 1.4573(8) y
S180 C180 1.6713(12) y
S180 C181 1.8343(13) y
C180 H18E 0.9800 y
C180 H18F 0.9800 y
C180 H18G 0.9800 y
C181 H18H 0.9800 y
C181 H18I 0.9800 y
C181 H18J 0.9800 y
S182 O183 1.4598(11) y
S182 C184 1.6649(14) y
S182 C185 1.8375(11) y
C184 H18K 0.9800 y
C184 H18L 0.9800 y
C184 H18M 0.9800 y
C185 H18N 0.9800 y
C185 H18O 0.9800 y
C185 H18P 0.9800 y

loop_
_geom_hbond_atom_site_label_D
_geom_hbond_atom_site_label_H
_geom_hbond_atom_site_label_A
_geom_hbond_distance_DH
_geom_hbond_distance_HA
_geom_hbond_distance_DA
_geom_hbond_angle_DHA
_geom_hbond_site_symmetry_A
N13 H13A O140 0.88 2.15 2.9974(9) 161.4 .
N13 H13B O160 0.88 2.14 2.9888(15) 161.9 2_667
N14 H14B O160 0.88 2.10 2.8162(14) 137.8 1_566
N14 H14A N12 0.88 2.12 2.9837(6) 167.2 2_678
N23 H23A N52 0.88 2.12 2.9818(3) 166.0 1_656
N23 H23B O150 0.88 2.19 2.8467(12) 131.0 1_556
N24 H24A O302 0.88 2.10 2.9418(12) 161.1 1_656
N24 H24B O183 0.88 2.09 2.9547(11) 168.9 .
N33 H33A O100 0.88 2.23 2.8777(9) 130.6 .
N33 H33B N32 0.88 2.12 2.9942(5) 171.7 2_767
N34 H34A O100 0.88 2.10 2.9640(11) 165.4 2_767
N34 H34B N61 0.88 2.51 3.2598(5) 143.0 1_655
N43 H43A N42 0.88 2.07 2.9477(4) 177.3 2_666
N43 H43B O300 0.88 2.35 3.0055(12) 131.6 2_666
N44 H44B O300 0.88 2.28 3.1010(16) 155.1 .
N53 H53B O150 0.88 2.13 2.9846(10) 163.1 1_455
N53 H53A O301 0.88 2.21 3.0783(14) 167.6 .
N54 H54B N22 0.88 2.10 2.9752(3) 173.4 1_454
N54 H54A O302 0.88 2.27 2.9184(15) 130.7 .
N63 H63A O110 0.88 2.26 2.9356(13) 133.9 .
N63 H63B N62 0.88 2.09 2.9610(6) 169.4 2_577
N64 H64B O110 0.88 2.11 2.9596(14) 163.1 2_577
N64 H64A N31 0.88 2.48 3.2540(6) 146.9 1_455
